data_7711046
loop_
_publ_author_name
'Ouadoudi, Omar'
'Kaehler, Tanja'
'\,Cevik, Enes G\"orkem'
'Bolte, Michael'
'St\"oger, Berthold'
'Virovets, Alexander'
'Lerner, Hans-Wolfram'
'Wagner, Matthias'

_publ_section_title
;
 Late-stage derivatization of a (B,O)2-doped perylene
;
_journal_name_full 'Dalton Transactions'
_journal_paper_doi 10.1039/D2DT02364D
_journal_year 2022
_chemical_formula_moiety 'C18 H10 B2 Br4 O2'
_chemical_formula_sum 'C18 H10 B2 Br4 O2'
_chemical_formula_weight 599.52
_chemical_properties_physical Air-sensitive,Moisture-sensitive
_space_group_crystal_system triclinic
_space_group_IT_number 2
_space_group_name_Hall '-P 1'
_space_group_name_H-M_alt 'P -1'
_atom_sites_solution_hydrogens geom
_audit_creation_date 2022-08-10
_audit_creation_method
;
Olex2 1.5
(compiled 2021.12.09 svn.r5202d8cf for OlexSys, GUI svn.r6439)
;
_audit_update_record
;
2022-08-11 deposited with the CCDC.	2022-08-15 downloaded from the CCDC.
;
_cell_angle_alpha 70.3780(11)
_cell_angle_beta 89.574(10)
_cell_angle_gamma 80.955(11)
_cell_formula_units_Z 1
_cell_length_a 4.0696(5)
_cell_length_b 10.3082(15)
_cell_length_c 11.2049(15)
_cell_measurement_reflns_used 7680
_cell_measurement_temperature 173
_cell_measurement_theta_max 25.88
_cell_measurement_theta_min 1.93
_cell_volume 436.73(10)
_computing_cell_refinement
;
X-Area Recipe 1.37.0.0 (STOE, 2021)
;
_computing_data_collection
;
X-Area WinXpose 2.0.22.0 (STOE, 2016)
;
_computing_data_reduction
;
X-Area Integrate 2.5.1.0 (STOE, 2021)
X-Area X-Red 2.3.0.0 (STOE, 2021) 
;
_computing_molecular_graphics 'Olex2 1.5 (Dolomanov et al., 2009)'
_computing_publication_material
;
STOE & Cie GmbH, X-Area, software package for collecting single-crystal or
multi-domain crystal data on STOE area-detector diffractometers, for image 
processing, for the correction and scaling of reflection intensities and 
for outlier rejection, version 2.0, Darmstadt 2021
;
_computing_structure_refinement 'SHELXL 2014/7 (Sheldrick, 2015)'
_diffrn_ambient_temperature 173
_diffrn_detector 'image plate (34 cm diameter)'
_diffrn_detector_area_resol_mean 6.67
_diffrn_detector_type 'STOE Imaging Plate'
_diffrn_measured_fraction_theta_full 0.999
_diffrn_measured_fraction_theta_max 0.992
_diffrn_measurement_details
;
 630 frames, detector distance = 70 mm
;
_diffrn_measurement_device '2-circle diffractometer'
_diffrn_measurement_device_type 'STOE IPDS II two-circle-diffractometer'
_diffrn_measurement_method 'rotation method, \w scans'
_diffrn_radiation_collimation '0.5 mm diameter, multiple pinhole'
_diffrn_radiation_monochromator 'plane graphite'
_diffrn_radiation_polarisn_norm 0
_diffrn_radiation_probe x-ray
_diffrn_radiation_type 'Mo K\a'
_diffrn_radiation_wavelength 0.71073
_diffrn_reflns_av_unetI/netI 0.0443
_diffrn_reflns_Laue_measured_fraction_full 0.999
_diffrn_reflns_Laue_measured_fraction_max 0.992
_diffrn_reflns_limit_h_max 4
_diffrn_reflns_limit_h_min -4
_diffrn_reflns_limit_k_max 12
_diffrn_reflns_limit_k_min -12
_diffrn_reflns_limit_l_max 13
_diffrn_reflns_limit_l_min -13
_diffrn_reflns_number 9175
_diffrn_reflns_point_group_measured_fraction_full 0.999
_diffrn_reflns_point_group_measured_fraction_max 0.992
_diffrn_reflns_theta_full 25.000
_diffrn_reflns_theta_max 25.522
_diffrn_reflns_theta_min 2.126
_diffrn_source 'Genix 3D I\mS microfocus X-ray source'
_diffrn_source_current 0.000
_diffrn_source_power 0.000
_diffrn_source_voltage 0
_exptl_absorpt_coefficient_mu 9.226
_exptl_absorpt_correction_T_max 1.000
_exptl_absorpt_correction_T_min 0.697
_exptl_absorpt_correction_type multi-scan
_exptl_absorpt_process_details 'X-Area (Stoe & Cie, 2001)'
_exptl_crystal_colour colourless
_exptl_crystal_density_diffrn 2.280
_exptl_crystal_density_method 'not measured'
_exptl_crystal_description needle
_exptl_crystal_F_000 284
_exptl_crystal_size_max 0.12
_exptl_crystal_size_mid 0.03
_exptl_crystal_size_min 0.02
_refine_diff_density_max 0.542
_refine_diff_density_min -0.720
_refine_diff_density_rms 0.130
_refine_ls_extinction_method none
_refine_ls_goodness_of_fit_ref 1.034
_refine_ls_hydrogen_treatment constr
_refine_ls_matrix_type full
_refine_ls_number_parameters 120
_refine_ls_number_reflns 9175
_refine_ls_number_restraints 0
_refine_ls_restrained_S_all 1.034
_refine_ls_R_factor_all 0.1031
_refine_ls_R_factor_gt 0.0631
_refine_ls_shift/su_max 0.000
_refine_ls_shift/su_mean 0.000
_refine_ls_structure_factor_coef Fsqd
_refine_ls_weighting_details 'w=1/[\s^2^(Fo^2^)+(0.0616P)^2^+3.6225P] where P=(Fo^2^+2Fc^2^)/3'
_refine_ls_weighting_scheme calc
_refine_ls_wR_factor_gt 0.1406
_refine_ls_wR_factor_ref 0.1666
_reflns_Friedel_coverage 0.000
_reflns_number_gt 6232
_reflns_number_total 9175
_reflns_threshold_expression 'I > 2\s(I)'
_cod_data_source_file d2dt02364d2.cif
_cod_data_source_block wa2894b
_cod_database_code 7711046
_shelx_shelxl_version_number 2014/7
_shelx_space_group_comment
;
The symmetry employed for this shelxl refinement is uniquely defined
by the following loop, which should always be used as a source of
symmetry information in preference to the above space-group names.
They are only intended as comments.
;
_shelx_estimated_absorpt_t_max 0.837
_shelx_estimated_absorpt_t_min 0.404
_olex2_refinement_description
;
1. Twinned data refinement
 Scales: 0.659(2)
 0.341(2)
2. Fixed Uiso
 At 1.2 times of:
  All C(H) groups
 At 1.5 times of:
  All C(H,H,H) groups
3.a Aromatic/amide H refined with riding coordinates:
 C4(H4), C5(H5)
3.b Idealised Me refined as rotating group:
 C9(H9A,H9B,H9C)
;

loop_
_space_group_symop_operation_xyz
'x, y, z'
'-x, -y, -z'

loop_
_atom_site_label
_atom_site_type_symbol
_atom_site_fract_x
_atom_site_fract_y
_atom_site_fract_z
_atom_site_U_iso_or_equiv
_atom_site_adp_type
_atom_site_occupancy
_atom_site_site_symmetry_order
_atom_site_calc_flag
_atom_site_refinement_flags_posn
_atom_site_refinement_flags_adp
_atom_site_refinement_flags_occupancy
_atom_site_disorder_assembly
_atom_site_disorder_group
Br1 Br 0.9313(3) 0.11349(14) 0.84073(12) 0.0483(4) Uani 1 1 d . . . . .
Br2 Br 0.1047(3) 0.47758(14) 0.22105(13) 0.0484(4) Uani 1 1 d . . . . .
B1 B 0.855(3) 0.0542(14) 0.3722(12) 0.034(3) Uani 1 1 d . . . . .
O1 O 0.706(2) 0.1098(9) 0.2510(7) 0.0395(19) Uani 1 1 d . . . . .
C1 C 0.751(3) 0.1333(12) 0.4656(11) 0.035(2) Uani 1 1 d . . . . .
C2 C 0.886(3) 0.0833(12) 0.5921(10) 0.037(3) Uani 1 1 d . . . . .
C3 C 0.774(3) 0.1626(13) 0.6691(11) 0.041(3) Uani 1 1 d . . . . .
C4 C 0.544(3) 0.2855(13) 0.6248(12) 0.041(3) Uani 1 1 d . . . . .
H4 H 0.4742 0.3365 0.6797 0.049 Uiso 1 1 calc R U . . .
C5 C 0.417(3) 0.3329(13) 0.5017(11) 0.042(3) Uani 1 1 d . . . . .
H5 H 0.2603 0.4168 0.4717 0.050 Uiso 1 1 calc R U . . .
C6 C 0.518(3) 0.2577(13) 0.4192(11) 0.038(3) Uani 1 1 d . . . . .
C7 C 0.392(3) 0.3039(13) 0.2876(11) 0.041(3) Uani 1 1 d . . . . .
C8 C 0.480(3) 0.2310(13) 0.2088(11) 0.039(3) Uani 1 1 d . . . . .
C9 C 0.367(3) 0.2663(15) 0.0735(11) 0.049(3) Uani 1 1 d . . . . .
H9A H 0.4380 0.3539 0.0222 0.073 Uiso 1 1 calc R U . . .
H9B H 0.1234 0.2770 0.0670 0.073 Uiso 1 1 calc R U . . .
H9C H 0.4651 0.1912 0.0426 0.073 Uiso 1 1 calc R U . . .

loop_
_atom_site_aniso_label
_atom_site_aniso_U_11
_atom_site_aniso_U_22
_atom_site_aniso_U_33
_atom_site_aniso_U_23
_atom_site_aniso_U_13
_atom_site_aniso_U_12
Br1 0.0578(9) 0.0523(9) 0.0355(7) -0.0190(6) -0.0032(6) -0.0015(6)
Br2 0.0470(8) 0.0440(8) 0.0466(8) -0.0094(6) -0.0061(6) 0.0017(6)
B1 0.033(7) 0.036(7) 0.031(6) -0.007(5) -0.002(5) -0.006(5)
O1 0.043(5) 0.042(5) 0.032(4) -0.013(4) -0.005(3) -0.001(4)
C1 0.030(6) 0.035(6) 0.037(6) -0.010(5) 0.000(5) -0.005(5)
C2 0.036(6) 0.040(7) 0.033(6) -0.011(5) -0.001(5) -0.008(5)
C3 0.039(7) 0.048(8) 0.039(6) -0.016(6) 0.003(5) -0.014(5)
C4 0.042(7) 0.042(7) 0.040(7) -0.016(6) 0.003(5) -0.006(5)
C5 0.045(7) 0.038(7) 0.038(6) -0.011(5) 0.000(5) -0.001(5)
C6 0.034(6) 0.042(7) 0.037(6) -0.014(5) -0.001(5) -0.006(5)
C7 0.040(7) 0.045(7) 0.038(7) -0.013(5) -0.002(5) -0.007(5)
C8 0.034(6) 0.042(7) 0.034(6) -0.005(5) -0.003(5) -0.007(5)
C9 0.051(8) 0.057(9) 0.034(6) -0.013(6) -0.005(6) 0.000(6)

loop_
_atom_type_symbol
_atom_type_description
_atom_type_scat_dispersion_real
_atom_type_scat_dispersion_imag
_atom_type_scat_source
C C 0.0033 0.0016 'International Tables Vol C Tables 4.2.6.8 and 6.1.1.4'
H H 0.0000 0.0000 'International Tables Vol C Tables 4.2.6.8 and 6.1.1.4'
B B 0.0013 0.0007 'International Tables Vol C Tables 4.2.6.8 and 6.1.1.4'
Br Br -0.2901 2.4595 'International Tables Vol C Tables 4.2.6.8 and 6.1.1.4'
O O 0.0106 0.0060 'International Tables Vol C Tables 4.2.6.8 and 6.1.1.4'

loop_
_geom_angle_atom_site_label_1
_geom_angle_atom_site_label_2
_geom_angle_atom_site_label_3
_geom_angle
_geom_angle_site_symmetry_1
_geom_angle_site_symmetry_3
_geom_angle_publ_flag
O1 B1 C1 117.3(11) . . ?
O1 B1 C2 119.1(11) . 2_756 ?
C1 B1 C2 123.6(10) . 2_756 ?
C8 O1 B1 124.1(10) . . ?
C2 C1 B1 121.3(10) . . ?
C6 C1 B1 117.2(10) . . ?
C6 C1 C2 121.4(11) . . ?
C1 C2 B1 115.1(10) . 2_756 ?
C3 C2 B1 128.1(11) . 2_756 ?
C3 C2 C1 116.8(11) . . ?
C2 C3 Br1 122.9(9) . . ?
C4 C3 Br1 114.6(9) . . ?
C4 C3 C2 122.5(11) . . ?
C3 C4 H4 120.0 . . ?
C5 C4 C3 120.0(12) . . ?
C5 C4 H4 120.0 . . ?
C4 C5 H5 119.8 . . ?
C4 C5 C6 120.5(11) . . ?
C6 C5 H5 119.8 . . ?
C1 C6 C5 118.9(11) . . ?
C1 C6 C7 118.5(11) . . ?
C5 C6 C7 122.6(11) . . ?
C6 C7 Br2 118.8(9) . . ?
C8 C7 Br2 118.0(9) . . ?
C8 C7 C6 123.2(11) . . ?
O1 C8 C9 112.1(10) . . ?
C7 C8 O1 119.6(10) . . ?
C7 C8 C9 128.2(11) . . ?
C8 C9 H9A 109.5 . . ?
C8 C9 H9B 109.5 . . ?
C8 C9 H9C 109.5 . . ?
H9A C9 H9B 109.5 . . ?
H9A C9 H9C 109.5 . . ?
H9B C9 H9C 109.5 . . ?

loop_
_geom_bond_atom_site_label_1
_geom_bond_atom_site_label_2
_geom_bond_distance
_geom_bond_site_symmetry_2
_geom_bond_publ_flag
Br1 C3 1.905(12) . ?
Br2 C7 1.894(13) . ?
B1 O1 1.386(15) . ?
B1 C1 1.548(17) . ?
B1 C2 1.560(17) 2_756 ?
O1 C8 1.372(14) . ?
C1 C2 1.417(15) . ?
C1 C6 1.410(16) . ?
C2 B1 1.560(17) 2_756 ?
C2 C3 1.404(17) . ?
C3 C4 1.393(17) . ?
C4 H4 0.9500 . ?
C4 C5 1.373(17) . ?
C5 H5 0.9500 . ?
C5 C6 1.414(16) . ?
C6 C7 1.459(16) . ?
C7 C8 1.351(17) . ?
C8 C9 1.493(15) . ?
C9 H9A 0.9800 . ?
C9 H9B 0.9800 . ?
C9 H9C 0.9800 . ?

loop_
_geom_torsion_atom_site_label_1
_geom_torsion_atom_site_label_2
_geom_torsion_atom_site_label_3
_geom_torsion_atom_site_label_4
_geom_torsion
_geom_torsion_site_symmetry_1
_geom_torsion_site_symmetry_2
_geom_torsion_site_symmetry_3
_geom_torsion_site_symmetry_4
_geom_torsion_publ_flag
Br1 C3 C4 C5 178.8(9) . . . . ?
Br2 C7 C8 O1 175.3(8) . . . . ?
Br2 C7 C8 C9 -2.9(18) . . . . ?
B1 O1 C8 C7 0.5(17) . . . . ?
B1 O1 C8 C9 178.9(11) . . . . ?
B1 C1 C2 B1 0.6(18) . . . 2_756 ?
B1 C1 C2 C3 -179.7(11) . . . . ?
B1 C1 C6 C5 179.9(11) . . . . ?
B1 C1 C6 C7 -0.2(16) . . . . ?
B1 C2 C3 Br1 0.6(18) 2_756 . . . ?
B1 C2 C3 C4 179.1(12) 2_756 . . . ?
O1 B1 C1 C2 179.0(10) . . . . ?
O1 B1 C1 C6 -1.4(16) . . . . ?
C1 B1 O1 C8 1.3(16) . . . . ?
C1 C2 C3 Br1 -179.1(8) . . . . ?
C1 C2 C3 C4 -0.6(17) . . . . ?
C1 C6 C7 Br2 -175.5(9) . . . . ?
C1 C6 C7 C8 2.1(18) . . . . ?
C2 B1 O1 C8 -179.0(10) 2_756 . . . ?
C2 B1 C1 C2 -0.6(19) 2_756 . . . ?
C2 B1 C1 C6 178.9(11) 2_756 . . . ?
C2 C1 C6 C5 -0.5(17) . . . . ?
C2 C1 C6 C7 179.4(11) . . . . ?
C2 C3 C4 C5 0.2(19) . . . . ?
C3 C4 C5 C6 0.1(19) . . . . ?
C4 C5 C6 C1 0.1(18) . . . . ?
C4 C5 C6 C7 -179.8(12) . . . . ?
C5 C6 C7 Br2 4.4(16) . . . . ?
C5 C6 C7 C8 -178.1(12) . . . . ?
C6 C1 C2 B1 -179.0(11) . . . 2_756 ?
C6 C1 C2 C3 0.8(17) . . . . ?
C6 C7 C8 O1 -2.3(18) . . . . ?
C6 C7 C8 C9 179.6(12) . . . . ?

loop_
_twin_individual_id
_twin_individual_mass_fraction_refined
1 0.659(2)
2 0.341(2)
